data_4074592
loop_
_publ_author_name
'Nakata, Norio'
'Oikawa, Toru'
'Matsumoto, Takeshi'
'Kabe, Yoshio'
'Sekiguchi, Akira'

_publ_section_title
;
 Dilithium 1,4-Disilacyclohexa-2,5-diene-1,4-diide by the Reduction of
 1,4-Disilabicyclo[2.2.0]hexa-2,5-diene:&#x00A0; Synthesis and
 Characterization
;
_journal_issue 25
_journal_name_full Organometallics
_journal_page_first 5850
_journal_paper_doi 10.1021/om0609261
_journal_volume 25
_journal_year 2006
_chemical_formula_sum 'C38 H78 Li2 O2 Si4'
_chemical_formula_weight 693.24
_chemical_name_systematic
; 
 1,4-disilabenzene dianion
;
_space_group_IT_number 14
_symmetry_cell_setting monoclinic
_symmetry_space_group_name_Hall '-P 2ybc'
_symmetry_space_group_name_H-M 'P 1 21/c 1'
_atom_sites_solution_hydrogens geom
_atom_sites_solution_primary direct
_atom_sites_solution_secondary difmap
_audit_creation_method SHELXL-97
_cell_angle_alpha 90.00
_cell_angle_beta 97.8140(2)
_cell_angle_gamma 90.00
_cell_formula_units_Z 4
_cell_length_a 10.8090(2)
_cell_length_b 18.5430(7)
_cell_length_c 22.7350(8)
_cell_measurement_reflns_used 8056
_cell_measurement_temperature 120(2)
_cell_measurement_theta_max 25.75
_cell_measurement_theta_min 2.12
_cell_volume 4514.5(2)
_computing_cell_refinement 'HKL scalepack'
_computing_data_collection 'MacScience Xpress'
_computing_data_reduction Denzo
_computing_molecular_graphics ORTEP
_computing_publication_material CIFTAB
_computing_structure_refinement 'SHELXL-97 (Sheldrick, 1997)'
_computing_structure_solution SIR92
_diffrn_ambient_temperature 120(2)
_diffrn_measured_fraction_theta_full 0.932
_diffrn_measured_fraction_theta_max 0.932
_diffrn_measurement_device_type 'MacScience DIP2030 Image plate'
_diffrn_radiation_monochromator graphite
_diffrn_radiation_source 'rotating anode'
_diffrn_radiation_type MoK\a
_diffrn_radiation_wavelength 0.71070
_diffrn_reflns_av_R_equivalents 0.0000
_diffrn_reflns_av_sigmaI/netI 0.0217
_diffrn_reflns_limit_h_max 12
_diffrn_reflns_limit_h_min 0
_diffrn_reflns_limit_k_max 22
_diffrn_reflns_limit_k_min 0
_diffrn_reflns_limit_l_max 27
_diffrn_reflns_limit_l_min -27
_diffrn_reflns_number 8056
_diffrn_reflns_theta_full 25.75
_diffrn_reflns_theta_max 25.75
_diffrn_reflns_theta_min 2.12
_exptl_absorpt_coefficient_mu 0.159
_exptl_absorpt_correction_T_max 0.969
_exptl_absorpt_correction_T_min 0.963
_exptl_absorpt_correction_type none
_exptl_crystal_colour 'dark red'
_exptl_crystal_density_diffrn 1.020
_exptl_crystal_density_meas ?
_exptl_crystal_density_method 'not measured'
_exptl_crystal_description prism
_exptl_crystal_F_000 1536
_exptl_crystal_size_max 0.30
_exptl_crystal_size_mid 0.20
_exptl_crystal_size_min 0.20
_refine_diff_density_max 0.717
_refine_diff_density_min -0.417
_refine_diff_density_rms 0.054
_refine_ls_extinction_method SHELXL
_refine_ls_goodness_of_fit_ref 1.060
_refine_ls_hydrogen_treatment mixed
_refine_ls_matrix_type full
_refine_ls_number_parameters 433
_refine_ls_number_reflns 8056
_refine_ls_number_restraints 0
_refine_ls_restrained_S_all 1.060
_refine_ls_R_factor_all 0.0539
_refine_ls_R_factor_gt 0.0499
_refine_ls_shift/su_max 0.001
_refine_ls_shift/su_mean 0.000
_refine_ls_structure_factor_coef Fsqd
_refine_ls_weighting_details 'calc w=1/[\s^2^(Fo^2^)+(0.0788P)^2^+2.5454P] where P=(Fo^2^+2Fc^2^)/3'
_refine_ls_weighting_scheme calc
_refine_ls_wR_factor_gt 0.1343
_refine_ls_wR_factor_ref 0.1382
_reflns_number_gt 7370
_reflns_number_total 8056
_reflns_threshold_expression >2sigma(I)
_cod_data_source_file om0609261si20061009_094656.cif
_cod_data_source_block dianion
_cod_depositor_comments
;
The following automatic conversions were performed:

'_exptl_crystal_density_meas' value 'not measured' was changed to '?'
- the value is perceived as not measured.

Automatic conversion script
Id: cif_fix_values 3008 2015-01-20 13:52:24Z robertas 
;
_cod_original_sg_symbol_H-M 'P 21/c          '
_cod_database_code 4074592

loop_
_symmetry_equiv_pos_as_xyz
'x, y, z'
'-x, y+1/2, -z+1/2'
'-x, -y, -z'
'x, -y-1/2, z-1/2'

loop_
_atom_site_label
_atom_site_type_symbol
_atom_site_fract_x
_atom_site_fract_y
_atom_site_fract_z
_atom_site_U_iso_or_equiv
_atom_site_adp_type
_atom_site_occupancy
_atom_site_symmetry_multiplicity
_atom_site_calc_flag
_atom_site_refinement_flags
Si1 Si 0.07935(5) 0.15706(3) 0.82296(2) 0.02595(13) Uani 1 1 d .
C1 C 0.00721(17) 0.20189(9) 0.75122(8) 0.0269(4) Uani 1 1 d .
C2 C 0.07104(17) 0.19075(9) 0.70337(7) 0.0273(4) Uani 1 1 d .
Si2 Si 0.21622(5) 0.13295(3) 0.71818(2) 0.02715(13) Uani 1 1 d .
C3 C 0.31354(17) 0.17348(10) 0.78563(8) 0.0278(4) Uani 1 1 d .
C4 C 0.25105(17) 0.18476(10) 0.83415(8) 0.0273(4) Uani 1 1 d .
Si3 Si -0.02761(5) 0.15732(3) 0.90726(2) 0.02700(13) Uani 1 1 d .
C5 C 0.09594(19) 0.13548(11) 0.97227(8) 0.0344(4) Uani 1 1 d .
H1 H 0.1424 0.1783 0.9845 0.052 Uiso 1 1 calc R
H2 H 0.1515 0.0995 0.9605 0.052 Uiso 1 1 calc R
H3 H 0.0565 0.1176 1.0047 0.052 Uiso 1 1 calc R
C6 C -0.13760(19) 0.07401(11) 0.89979(8) 0.0331(4) Uani 1 1 d .
C7 C -0.2168(2) 0.06766(12) 0.95138(9) 0.0413(5) Uani 1 1 d .
H4 H -0.2609 0.0226 0.9484 0.062 Uiso 1 1 calc R
H5 H -0.2756 0.1067 0.9492 0.062 Uiso 1 1 calc R
H6 H -0.1629 0.0698 0.9886 0.062 Uiso 1 1 calc R
C8 C -0.0568(2) 0.00553(11) 0.90106(10) 0.0397(5) Uani 1 1 d .
H7 H -0.1098 -0.0361 0.8957 0.059 Uiso 1 1 calc R
H8 H -0.0043 0.0023 0.9386 0.059 Uiso 1 1 calc R
H9 H -0.0057 0.0077 0.8697 0.059 Uiso 1 1 calc R
C9 C -0.2268(2) 0.07349(12) 0.84091(9) 0.0406(5) Uani 1 1 d .
H10 H -0.1792 0.0763 0.8083 0.061 Uiso 1 1 calc R
H11 H -0.2822 0.1141 0.8397 0.061 Uiso 1 1 calc R
H12 H -0.2747 0.0297 0.8380 0.061 Uiso 1 1 calc R
C10 C -0.11140(19) 0.24339(11) 0.93010(8) 0.0326(4) Uani 1 1 d .
C11 C -0.2423(2) 0.25482(12) 0.89546(9) 0.0390(5) Uani 1 1 d .
H13 H -0.2756 0.2998 0.9070 0.058 Uiso 1 1 calc R
H14 H -0.2961 0.2162 0.9041 0.058 Uiso 1 1 calc R
H15 H -0.2369 0.2556 0.8537 0.058 Uiso 1 1 calc R
C12 C -0.0293(2) 0.30860(11) 0.91943(9) 0.0393(5) Uani 1 1 d .
H16 H -0.0221 0.3121 0.8779 0.059 Uiso 1 1 calc R
H17 H 0.0521 0.3026 0.9416 0.059 Uiso 1 1 calc R
H18 H -0.0668 0.3518 0.9321 0.059 Uiso 1 1 calc R
C13 C -0.1246(2) 0.24239(13) 0.99690(9) 0.0442(5) Uani 1 1 d .
H19 H -0.1659 0.2856 1.0070 0.066 Uiso 1 1 calc R
H20 H -0.0432 0.2398 1.0198 0.066 Uiso 1 1 calc R
H21 H -0.1728 0.2011 1.0054 0.066 Uiso 1 1 calc R
Si4 Si 0.29135(5) 0.08491(3) 0.63375(2) 0.03235(14) Uani 1 1 d .
C14 C 0.1431(2) 0.05536(13) 0.58392(10) 0.0435(5) Uani 1 1 d .
H22 H 0.1638 0.0195 0.5564 0.065 Uiso 1 1 calc R
H23 H 0.1060 0.0963 0.5624 0.065 Uiso 1 1 calc R
H24 H 0.0850 0.0355 0.6079 0.065 Uiso 1 1 calc R
C15 C 0.3762(2) -0.00373(11) 0.66060(10) 0.0395(5) Uani 1 1 d .
C16 C 0.4785(2) 0.01037(13) 0.71305(10) 0.0455(5) Uani 1 1 d .
H25 H 0.5161 -0.0345 0.7268 0.068 Uiso 1 1 calc R
H26 H 0.4425 0.0330 0.7447 0.068 Uiso 1 1 calc R
H27 H 0.5410 0.0414 0.7005 0.068 Uiso 1 1 calc R
C17 C 0.2806(2) -0.05648(12) 0.68117(11) 0.0462(5) Uani 1 1 d .
H28 H 0.2193 -0.0688 0.6481 0.069 Uiso 1 1 calc R
H29 H 0.2402 -0.0341 0.7115 0.069 Uiso 1 1 calc R
H30 H 0.3228 -0.0994 0.6967 0.069 Uiso 1 1 calc R
C18 C 0.4345(2) -0.04239(13) 0.61075(11) 0.0505(6) Uani 1 1 d .
H31 H 0.5013 -0.0136 0.5995 0.076 Uiso 1 1 calc R
H32 H 0.3719 -0.0491 0.5770 0.076 Uiso 1 1 calc R
H33 H 0.4666 -0.0885 0.6248 0.076 Uiso 1 1 calc R
C19 C 0.3848(2) 0.14223(12) 0.58325(9) 0.0379(4) Uani 1 1 d .
C20 C 0.5199(2) 0.15368(14) 0.61107(11) 0.0504(6) Uani 1 1 d .
H34 H 0.5615 0.1840 0.5857 0.076 Uiso 1 1 calc R
H35 H 0.5617 0.1080 0.6158 0.076 Uiso 1 1 calc R
H36 H 0.5215 0.1763 0.6492 0.076 Uiso 1 1 calc R
C21 C 0.3217(2) 0.21639(13) 0.57433(11) 0.0515(6) Uani 1 1 d .
H37 H 0.3245 0.2401 0.6120 0.077 Uiso 1 1 calc R
H38 H 0.2363 0.2103 0.5569 0.077 Uiso 1 1 calc R
H39 H 0.3649 0.2451 0.5485 0.077 Uiso 1 1 calc R
C22 C 0.3830(3) 0.10855(16) 0.52099(10) 0.0553(6) Uani 1 1 d .
H40 H 0.4272 0.1394 0.4971 0.083 Uiso 1 1 calc R
H41 H 0.2982 0.1032 0.5026 0.083 Uiso 1 1 calc R
H42 H 0.4226 0.0621 0.5246 0.083 Uiso 1 1 calc R
C23 C -0.10760(18) 0.25066(10) 0.74586(8) 0.0325(4) Uani 1 1 d .
H43 H -0.0932 0.2922 0.7217 0.039 Uiso 1 1 calc R
H44 H -0.1186 0.2681 0.7850 0.039 Uiso 1 1 calc R
C24 C -0.22754(19) 0.21302(13) 0.71839(10) 0.0427(5) Uani 1 1 d .
H45 H -0.2167 0.1946 0.6800 0.064 Uiso 1 1 calc R
H46 H -0.2953 0.2469 0.7144 0.064 Uiso 1 1 calc R
H47 H -0.2459 0.1739 0.7435 0.064 Uiso 1 1 calc R
C25 C 0.03547(19) 0.23004(10) 0.64454(8) 0.0314(4) Uani 1 1 d .
H48 H -0.0548 0.2335 0.6362 0.038 Uiso 1 1 calc R
H49 H 0.0643 0.2023 0.6129 0.038 Uiso 1 1 calc R
C26 C 0.0920(2) 0.30606(11) 0.64540(9) 0.0413(5) Uani 1 1 d .
H50 H 0.0520 0.3364 0.6714 0.062 Uiso 1 1 calc R
H51 H 0.0796 0.3258 0.6060 0.062 Uiso 1 1 calc R
H52 H 0.1798 0.3035 0.6593 0.062 Uiso 1 1 calc R
C27 C 0.44585(17) 0.20100(11) 0.78303(8) 0.0322(4) Uani 1 1 d .
H53 H 0.4874 0.1691 0.7581 0.039 Uiso 1 1 calc R
H54 H 0.4924 0.2001 0.8226 0.039 Uiso 1 1 calc R
C28 C 0.4463(2) 0.27784(12) 0.75833(11) 0.0428(5) Uani 1 1 d .
H55 H 0.3993 0.2791 0.7194 0.064 Uiso 1 1 calc R
H56 H 0.5307 0.2925 0.7562 0.064 Uiso 1 1 calc R
H57 H 0.4092 0.3100 0.7840 0.064 Uiso 1 1 calc R
C29 C 0.31733(18) 0.22123(11) 0.89036(8) 0.0313(4) Uani 1 1 d .
H58 H 0.2549 0.2398 0.9133 0.038 Uiso 1 1 calc R
H59 H 0.3652 0.2619 0.8789 0.038 Uiso 1 1 calc R
C30 C 0.4051(2) 0.17044(12) 0.92976(9) 0.0394(5) Uani 1 1 d .
H60 H 0.3575 0.1317 0.9435 0.059 Uiso 1 1 calc R
H61 H 0.4463 0.1967 0.9632 0.059 Uiso 1 1 calc R
H62 H 0.4663 0.1511 0.9072 0.059 Uiso 1 1 calc R
Li1 Li 0.0078(3) 0.08106(17) 0.73232(14) 0.0347(7) Uani 1 1 d .
O1 O -0.08954(16) 0.00529(8) 0.69789(7) 0.0481(4) Uani 1 1 d .
C31 C -0.0629(3) -0.06748(13) 0.72177(12) 0.0580(7) Uani 1 1 d .
H63 H -0.0493 -0.0666 0.7648 0.070 Uiso 1 1 calc R
H64 H 0.0108 -0.0872 0.7076 0.070 Uiso 1 1 calc R
C32 C -0.1739(3) -0.11077(15) 0.70011(15) 0.0675(8) Uani 1 1 d .
H65 H -0.2384 -0.1054 0.7255 0.081 Uiso 1 1 calc R
H66 H -0.1531 -0.1614 0.6973 0.081 Uiso 1 1 calc R
C33 C -0.2130(3) -0.07897(16) 0.64046(15) 0.0726(10) Uani 1 1 d .
H67 H -0.3010 -0.0875 0.6277 0.087 Uiso 1 1 calc R
H68 H -0.1652 -0.0995 0.6114 0.087 Uiso 1 1 calc R
C34 C -0.1864(2) 0.00221(15) 0.64830(11) 0.0518(6) Uani 1 1 d .
H69 H -0.1585 0.0226 0.6131 0.062 Uiso 1 1 calc R
H70 H -0.2601 0.0280 0.6566 0.062 Uiso 1 1 calc R
Li2 Li 0.2469(3) 0.06345(18) 0.81672(15) 0.0355(7) Uani 1 1 d .
O2 O 0.32651(14) -0.01672(8) 0.85825(7) 0.0448(4) Uani 1 1 d .
C35 C 0.2703(3) -0.08646(13) 0.86354(14) 0.0618(7) Uani 1 1 d .
H71 H 0.2439 -0.1070 0.8246 0.074 Uiso 1 1 calc R
H72 H 0.1981 -0.0826 0.8845 0.074 Uiso 1 1 calc R
C36 C 0.3699(3) -0.13280(15) 0.89804(14) 0.0677(8) Uani 1 1 d .
H73 H 0.3593 -0.1348 0.9397 0.081 Uiso 1 1 calc R
H74 H 0.3677 -0.1815 0.8823 0.081 Uiso 1 1 calc R
C37 C 0.4890(4) -0.09617(19) 0.88992(19) 0.0891(11) Uani 1 1 d .
H75 H 0.5522 -0.1044 0.9238 0.107 Uiso 1 1 calc R
H76 H 0.5201 -0.1133 0.8544 0.107 Uiso 1 1 calc R
C38 C 0.4553(2) -0.01973(15) 0.88459(14) 0.0606(7) Uani 1 1 d .
H77 H 0.4658 0.0030 0.9234 0.073 Uiso 1 1 calc R
H78 H 0.5078 0.0050 0.8597 0.073 Uiso 1 1 calc R

loop_
_atom_site_aniso_label
_atom_site_aniso_U_11
_atom_site_aniso_U_22
_atom_site_aniso_U_33
_atom_site_aniso_U_23
_atom_site_aniso_U_13
_atom_site_aniso_U_12
Si1 0.0280(3) 0.0272(3) 0.0218(2) 0.00253(17) 0.00034(18) -0.00035(18)
C1 0.0296(9) 0.0243(9) 0.0256(8) 0.0007(7) -0.0007(6) -0.0010(7)
C2 0.0348(10) 0.0228(9) 0.0228(8) 0.0008(6) -0.0012(7) -0.0025(7)
Si2 0.0322(3) 0.0253(3) 0.0234(2) -0.00080(18) 0.00187(19) 0.00066(19)
C3 0.0297(9) 0.0266(9) 0.0265(9) 0.0007(7) 0.0016(7) 0.0010(7)
C4 0.0302(9) 0.0264(9) 0.0241(8) 0.0006(7) -0.0008(7) 0.0011(7)
Si3 0.0301(3) 0.0277(3) 0.0225(2) 0.00302(18) 0.00119(18) -0.00107(19)
C5 0.0374(11) 0.0383(11) 0.0261(9) 0.0053(7) -0.0003(7) -0.0019(8)
C6 0.0358(10) 0.0319(10) 0.0312(10) 0.0054(7) 0.0029(7) -0.0037(8)
C7 0.0423(12) 0.0437(12) 0.0387(11) 0.0079(9) 0.0086(9) -0.0061(9)
C8 0.0502(13) 0.0288(10) 0.0400(11) 0.0052(8) 0.0061(9) -0.0020(9)
C9 0.0410(12) 0.0428(12) 0.0362(11) 0.0022(9) -0.0013(8) -0.0110(9)
C10 0.0373(11) 0.0336(10) 0.0269(9) 0.0011(7) 0.0041(7) 0.0007(8)
C11 0.0373(11) 0.0404(12) 0.0390(11) 0.0048(8) 0.0043(8) 0.0047(8)
C12 0.0463(12) 0.0307(11) 0.0399(11) -0.0030(8) 0.0024(9) -0.0019(8)
C13 0.0553(14) 0.0476(13) 0.0304(10) -0.0040(9) 0.0083(9) 0.0058(10)
Si4 0.0375(3) 0.0313(3) 0.0286(3) -0.0041(2) 0.0057(2) -0.0001(2)
C14 0.0405(12) 0.0523(13) 0.0366(11) -0.0133(9) 0.0013(8) -0.0003(9)
C15 0.0422(12) 0.0342(11) 0.0429(11) -0.0043(8) 0.0085(9) 0.0027(8)
C16 0.0409(12) 0.0458(13) 0.0489(13) 0.0004(10) 0.0029(9) 0.0088(9)
C17 0.0525(14) 0.0278(11) 0.0608(14) -0.0028(9) 0.0162(11) 0.0012(9)
C18 0.0534(14) 0.0428(13) 0.0578(14) -0.0090(10) 0.0165(11) 0.0080(10)
C19 0.0408(12) 0.0438(12) 0.0297(10) -0.0006(8) 0.0072(8) -0.0010(9)
C20 0.0461(14) 0.0574(15) 0.0484(13) 0.0036(11) 0.0094(10) -0.0101(10)
C21 0.0614(16) 0.0490(14) 0.0472(13) 0.0136(10) 0.0188(11) 0.0036(11)
C22 0.0630(16) 0.0702(17) 0.0350(12) -0.0048(11) 0.0156(10) -0.0047(13)
C23 0.0358(10) 0.0332(10) 0.0274(9) 0.0026(7) 0.0000(7) 0.0065(8)
C24 0.0326(11) 0.0501(13) 0.0435(12) 0.0068(9) -0.0010(8) 0.0042(9)
C25 0.0407(11) 0.0292(10) 0.0232(9) 0.0021(7) 0.0008(7) 0.0014(8)
C26 0.0650(14) 0.0300(11) 0.0286(10) 0.0050(8) 0.0049(9) -0.0018(9)
C27 0.0309(10) 0.0348(11) 0.0309(9) -0.0034(7) 0.0040(7) -0.0022(7)
C28 0.0408(12) 0.0351(12) 0.0543(13) -0.0020(9) 0.0133(9) -0.0066(9)
C29 0.0308(10) 0.0350(10) 0.0271(9) -0.0041(7) 0.0002(7) -0.0002(7)
C30 0.0369(11) 0.0505(13) 0.0287(10) -0.0022(9) -0.0030(8) 0.0051(9)
Li1 0.0407(18) 0.0294(17) 0.0326(16) 0.0002(12) -0.0007(13) -0.0054(13)
O1 0.0617(11) 0.0369(9) 0.0409(8) 0.0043(6) -0.0106(7) -0.0161(7)
C31 0.0850(19) 0.0357(13) 0.0502(14) 0.0035(10) -0.0020(13) -0.0152(12)
C32 0.0612(17) 0.0406(14) 0.101(2) -0.0137(14) 0.0103(15) -0.0097(12)
C33 0.0506(16) 0.0624(18) 0.095(2) -0.0425(16) -0.0248(15) 0.0128(12)
C34 0.0375(13) 0.0664(17) 0.0483(13) -0.0081(11) -0.0050(10) 0.0015(10)
Li2 0.0398(18) 0.0310(17) 0.0342(17) 0.0054(13) 0.0001(13) 0.0028(13)
O2 0.0418(9) 0.0331(8) 0.0561(9) 0.0130(7) -0.0060(7) 0.0001(6)
C35 0.0626(17) 0.0367(13) 0.082(2) 0.0145(12) -0.0051(14) -0.0086(11)
C36 0.091(2) 0.0375(14) 0.0733(19) 0.0163(12) 0.0055(16) 0.0087(13)
C37 0.081(2) 0.066(2) 0.113(3) 0.0172(19) -0.011(2) 0.0244(17)
C38 0.0449(14) 0.0548(16) 0.0761(18) 0.0154(13) -0.0129(12) 0.0039(11)

loop_
_atom_type_symbol
_atom_type_description
_atom_type_scat_dispersion_real
_atom_type_scat_dispersion_imag
_atom_type_scat_source
C C 0.0033 0.0016 'International Tables Vol C Tables 4.2.6.8 and 6.1.1.4'
H H 0.0000 0.0000 'International Tables Vol C Tables 4.2.6.8 and 6.1.1.4'
Li Li -0.0003 0.0001 'International Tables Vol C Tables 4.2.6.8 and 6.1.1.4'
O O 0.0106 0.0060 'International Tables Vol C Tables 4.2.6.8 and 6.1.1.4'
Si Si 0.0817 0.0704 'International Tables Vol C Tables 4.2.6.8 and 6.1.1.4'

loop_
_geom_angle_atom_site_label_1
_geom_angle_atom_site_label_2
_geom_angle_atom_site_label_3
_geom_angle
C1 Si1 C4 105.93(8)
C1 Si1 Si3 120.32(6)
C4 Si1 Si3 117.66(6)
C1 Si1 Li2 117.76(9)
C4 Si1 Li2 60.06(10)
Si3 Si1 Li2 118.64(8)
C1 Si1 Li1 60.01(9)
C4 Si1 Li1 116.26(10)
Si3 Si1 Li1 122.11(8)
Li2 Si1 Li1 73.36(11)
C2 C1 C23 120.90(16)
C2 C1 Si1 114.84(13)
C23 C1 Si1 124.16(13)
C2 C1 Li1 71.95(13)
C23 C1 Li1 126.13(15)
Si1 C1 Li1 73.79(10)
C1 C2 C25 121.74(16)
C1 C2 Si2 115.83(13)
C25 C2 Si2 122.03(13)
C1 C2 Li1 72.75(14)
C25 C2 Li1 129.17(15)
Si2 C2 Li1 73.52(11)
C2 Si2 C3 105.98(8)
C2 Si2 Si4 115.99(6)
C3 Si2 Si4 126.47(6)
C2 Si2 Li1 60.19(9)
C3 Si2 Li1 117.25(10)
Si4 Si2 Li1 111.95(8)
C2 Si2 Li2 116.45(10)
C3 Si2 Li2 60.04(9)
Si4 Si2 Li2 120.18(8)
Li1 Si2 Li2 73.00(11)
C4 C3 C27 122.75(16)
C4 C3 Si2 115.31(14)
C27 C3 Si2 121.42(13)
C4 C3 Li2 71.54(14)
C27 C3 Li2 129.83(15)
Si2 C3 Li2 74.62(10)
C3 C4 C29 120.44(16)
C3 C4 Si1 115.07(13)
C29 C4 Si1 124.39(13)
C3 C4 Li2 73.33(14)
C29 C4 Li2 125.06(15)
Si1 C4 Li2 73.51(11)
C5 Si3 C10 105.79(9)
C5 Si3 C6 104.83(9)
C10 Si3 C6 112.03(9)
C5 Si3 Si1 105.11(7)
C10 Si3 Si1 121.01(6)
C6 Si3 Si1 106.73(6)
C9 C6 C8 107.33(17)
C9 C6 C7 108.24(17)
C8 C6 C7 107.10(16)
C9 C6 Si3 112.61(13)
C8 C6 Si3 108.38(14)
C7 C6 Si3 112.90(14)
C11 C10 C12 108.74(16)
C11 C10 C13 107.70(17)
C12 C10 C13 107.25(17)
C11 C10 Si3 114.00(14)
C12 C10 Si3 107.71(13)
C13 C10 Si3 111.22(14)
C14 Si4 C15 105.41(10)
C14 Si4 C19 105.51(10)
C15 Si4 C19 112.81(10)
C14 Si4 Si2 103.70(7)
C15 Si4 Si2 105.32(7)
C19 Si4 Si2 122.54(7)
C16 C15 C17 108.33(19)
C16 C15 C18 109.01(19)
C17 C15 C18 106.57(18)
C16 C15 Si4 111.10(15)
C17 C15 Si4 109.02(15)
C18 C15 Si4 112.62(16)
C20 C19 C21 108.2(2)
C20 C19 C22 109.15(19)
C21 C19 C22 106.91(19)
C20 C19 Si4 112.09(15)
C21 C19 Si4 108.08(14)
C22 C19 Si4 112.16(16)
C1 C23 C24 113.38(16)
C2 C25 C26 112.00(15)
C3 C27 C28 112.02(16)
C4 C29 C30 113.39(16)
O1 Li1 C2 136.78(18)
O1 Li1 C1 143.52(19)
C2 Li1 C1 35.30(8)
O1 Li1 Si2 134.49(18)
C2 Li1 Si2 46.29(8)
C1 Li1 Si2 70.93(10)
O1 Li1 Si1 148.79(18)
C2 Li1 Si1 70.51(10)
C1 Li1 Si1 46.19(8)
Si2 Li1 Si1 73.17(9)
O1 Li1 Li2 124.83(17)
C2 Li1 Li2 90.89(13)
C1 Li1 Li2 90.61(13)
Si2 Li1 Li2 54.36(9)
Si1 Li1 Li2 53.28(9)
C34 O1 C31 109.89(18)
C34 O1 Li1 132.21(18)
C31 O1 Li1 117.82(17)
O1 C31 C32 105.5(2)
C31 C32 C33 101.9(2)
C32 C33 C34 104.9(2)
O1 C34 C33 103.6(2)
O2 Li2 C4 133.37(18)
O2 Li2 C3 134.77(19)
C4 Li2 C3 35.13(8)
O2 Li2 Si1 142.00(18)
C4 Li2 Si1 46.43(8)
C3 Li2 Si1 70.46(10)
O2 Li2 Si2 145.24(18)
C4 Li2 Si2 69.75(10)
C3 Li2 Si2 45.33(7)
Si1 Li2 Si2 72.27(9)
O2 Li2 Li1 133.62(17)
C4 Li2 Li1 89.91(13)
C3 Li2 Li1 89.17(12)
Si1 Li2 Li1 53.36(9)
Si2 Li2 Li1 52.64(9)
C35 O2 C38 108.99(18)
C35 O2 Li2 125.11(18)
C38 O2 Li2 125.66(18)
O2 C35 C36 105.9(2)
C37 C36 C35 104.1(2)
C38 C37 C36 104.0(3)
O2 C38 C37 106.7(2)

loop_
_geom_bond_atom_site_label_1
_geom_bond_atom_site_label_2
_geom_bond_distance
Si1 C1 1.9009(18)
Si1 C4 1.9091(19)
Si1 Si3 2.3689(7)
Si1 Li2 2.527(3)
Si1 Li1 2.529(3)
C1 C2 1.381(3)
C1 C23 1.527(3)
C1 Li1 2.281(4)
C2 C25 1.526(2)
C2 Si2 1.8924(19)
C2 Li1 2.271(4)
Si2 C3 1.8932(18)
Si2 Si4 2.3582(7)
Si2 Li1 2.510(3)
Si2 Li2 2.567(3)
C3 C4 1.385(3)
C3 C27 1.527(3)
C3 Li2 2.306(4)
C4 C29 1.535(2)
C4 Li2 2.284(4)
Si3 C5 1.8961(19)
Si3 C10 1.940(2)
Si3 C6 1.943(2)
C6 C9 1.540(3)
C6 C8 1.540(3)
C6 C7 1.547(3)
C10 C11 1.537(3)
C10 C12 1.538(3)
C10 C13 1.545(3)
Si4 C14 1.913(2)
Si4 C15 1.940(2)
Si4 C19 1.945(2)
C15 C16 1.535(3)
C15 C17 1.541(3)
C15 C18 1.546(3)
C19 C20 1.525(3)
C19 C21 1.536(3)
C19 C22 1.545(3)
C23 C24 1.529(3)
C25 C26 1.536(3)
C27 C28 1.532(3)
C29 C30 1.536(3)
Li1 O1 1.863(3)
Li1 Li2 3.020(5)
O1 C34 1.432(3)
O1 C31 1.468(3)
C31 C32 1.471(4)
C32 C33 1.486(5)
C33 C34 1.538(4)
Li2 O2 1.903(4)
O2 C35 1.441(3)
O2 C38 1.440(3)
C35 C36 1.511(4)
C36 C37 1.489(5)
C37 C38 1.464(4)

loop_
_geom_torsion_atom_site_label_1
_geom_torsion_atom_site_label_2
_geom_torsion_atom_site_label_3
_geom_torsion_atom_site_label_4
_geom_torsion
C4 Si1 C1 C2 50.85(15)
Si3 Si1 C1 C2 -172.58(11)
Li2 Si1 C1 C2 -13.29(18)
Li1 Si1 C1 C2 -60.66(15)
C4 Si1 C1 C23 -125.49(15)
Si3 Si1 C1 C23 11.08(18)
Li2 Si1 C1 C23 170.38(16)
Li1 Si1 C1 C23 123.01(19)
C4 Si1 C1 Li1 111.50(11)
Si3 Si1 C1 Li1 -111.93(10)
Li2 Si1 C1 Li1 47.36(14)
C23 C1 C2 C25 4.0(3)
Si1 C1 C2 C25 -172.47(13)
Li1 C1 C2 C25 125.85(19)
C23 C1 C2 Si2 176.86(13)
Si1 C1 C2 Si2 0.40(18)
Li1 C1 C2 Si2 -61.29(13)
C23 C1 C2 Li1 -121.85(19)
Si1 C1 C2 Li1 61.69(13)
C1 C2 Si2 C3 -51.77(16)
C25 C2 Si2 C3 121.07(15)
Li1 C2 Si2 C3 -112.64(11)
C1 C2 Si2 Si4 162.40(12)
C25 C2 Si2 Si4 -24.76(16)
Li1 C2 Si2 Si4 101.53(10)
C1 C2 Si2 Li1 60.87(15)
C25 C2 Si2 Li1 -126.29(18)
C1 C2 Si2 Li2 12.27(18)
C25 C2 Si2 Li2 -174.89(15)
Li1 C2 Si2 Li2 -48.60(13)
C2 Si2 C3 C4 51.25(16)
Si4 Si2 C3 C4 -167.64(11)
Li1 Si2 C3 C4 -13.01(18)
Li2 Si2 C3 C4 -60.44(15)
C2 Si2 C3 C27 -120.68(15)
Si4 Si2 C3 C27 20.43(18)
Li1 Si2 C3 C27 175.05(15)
Li2 Si2 C3 C27 127.62(19)
C2 Si2 C3 Li2 111.69(11)
Si4 Si2 C3 Li2 -107.20(11)
Li1 Si2 C3 Li2 47.43(14)
C27 C3 C4 C29 -4.7(3)
Si2 C3 C4 C29 -176.54(13)
Li2 C3 C4 C29 121.30(18)
C27 C3 C4 Si1 171.82(14)
Si2 C3 C4 Si1 0.01(18)
Li2 C3 C4 Si1 -62.15(13)
C27 C3 C4 Li2 -126.03(19)
Si2 C3 C4 Li2 62.16(13)
C1 Si1 C4 C3 -51.19(15)
Si3 Si1 C4 C3 170.87(12)
Li2 Si1 C4 C3 62.05(15)
Li1 Si1 C4 C3 12.79(18)
C1 Si1 C4 C29 125.20(15)
Si3 Si1 C4 C29 -12.73(17)
Li2 Si1 C4 C29 -121.56(18)
Li1 Si1 C4 C29 -170.82(15)
C1 Si1 C4 Li2 -113.24(11)
Si3 Si1 C4 Li2 108.82(10)
Li1 Si1 C4 Li2 -49.26(13)
C1 Si1 Si3 C5 -162.30(9)
C4 Si1 Si3 C5 -30.57(10)
Li2 Si1 Si3 C5 38.59(11)
Li1 Si1 Si3 C5 126.15(11)
C1 Si1 Si3 C10 -42.89(10)
C4 Si1 Si3 C10 88.84(10)
Li2 Si1 Si3 C10 158.00(11)
Li1 Si1 Si3 C10 -114.43(12)
C1 Si1 Si3 C6 86.72(9)
C4 Si1 Si3 C6 -141.55(9)
Li2 Si1 Si3 C6 -72.39(11)
Li1 Si1 Si3 C6 15.17(11)
C5 Si3 C6 C9 -166.96(15)
C10 Si3 C6 C9 78.79(16)
Si1 Si3 C6 C9 -55.78(16)
C5 Si3 C6 C8 -48.38(15)
C10 Si3 C6 C8 -162.63(13)
Si1 Si3 C6 C8 62.79(13)
C5 Si3 C6 C7 70.09(16)
C10 Si3 C6 C7 -44.17(16)
Si1 Si3 C6 C7 -178.74(13)
C5 Si3 C10 C11 -158.81(14)
C6 Si3 C10 C11 -45.14(16)
Si1 Si3 C10 C11 82.12(15)
C5 Si3 C10 C12 80.45(14)
C6 Si3 C10 C12 -165.89(13)
Si1 Si3 C10 C12 -38.63(15)
C5 Si3 C10 C13 -36.81(17)
C6 Si3 C10 C13 76.86(16)
Si1 Si3 C10 C13 -155.89(13)
C2 Si2 Si4 C14 -41.44(10)
C3 Si2 Si4 C14 -179.27(11)
Li1 Si2 Si4 C14 24.99(12)
Li2 Si2 Si4 C14 107.50(12)
C2 Si2 Si4 C15 -151.95(9)
C3 Si2 Si4 C15 70.22(10)
Li1 Si2 Si4 C15 -85.52(11)
Li2 Si2 Si4 C15 -3.01(12)
C2 Si2 Si4 C19 77.38(10)
C3 Si2 Si4 C19 -60.44(11)
Li1 Si2 Si4 C19 143.81(11)
Li2 Si2 Si4 C19 -133.67(12)
C14 Si4 C15 C16 -165.50(15)
C19 Si4 C15 C16 79.86(17)
Si2 Si4 C15 C16 -56.22(16)
C14 Si4 C15 C17 -46.18(17)
C19 Si4 C15 C17 -160.82(14)
Si2 Si4 C15 C17 63.10(15)
C14 Si4 C15 C18 71.88(18)
C19 Si4 C15 C18 -42.76(19)
Si2 Si4 C15 C18 -178.84(15)
C14 Si4 C19 C20 -165.08(16)
C15 Si4 C19 C20 -50.51(19)
Si2 Si4 C19 C20 76.97(17)
C14 Si4 C19 C21 75.72(17)
C15 Si4 C19 C21 -169.70(15)
Si2 Si4 C19 C21 -42.23(18)
C14 Si4 C19 C22 -41.88(19)
C15 Si4 C19 C22 72.69(19)
Si2 Si4 C19 C22 -159.83(14)
C2 C1 C23 C24 82.2(2)
Si1 C1 C23 C24 -101.71(18)
Li1 C1 C23 C24 -7.2(3)
C1 C2 C25 C26 82.4(2)
Si2 C2 C25 C26 -89.99(19)
Li1 C2 C25 C26 175.54(19)
C4 C3 C27 C28 -88.1(2)
Si2 C3 C27 C28 83.18(19)
Li2 C3 C27 C28 179.21(17)
C3 C4 C29 C30 -78.4(2)
Si1 C4 C29 C30 105.36(18)
Li2 C4 C29 C30 11.9(3)
C1 C2 Li1 O1 121.9(3)
C25 C2 Li1 O1 4.7(4)
Si2 C2 Li1 O1 -113.5(3)
C25 C2 Li1 C1 -117.2(2)
Si2 C2 Li1 C1 124.59(13)
C1 C2 Li1 Si2 -124.59(13)
C25 C2 Li1 Si2 118.19(19)
C1 C2 Li1 Si1 -39.56(10)
C25 C2 Li1 Si1 -156.79(18)
Si2 C2 Li1 Si1 85.03(7)
C1 C2 Li1 Li2 -89.78(14)
C25 C2 Li1 Li2 152.99(18)
Si2 C2 Li1 Li2 34.81(9)
C2 C1 Li1 O1 -102.2(3)
C23 C1 Li1 O1 13.3(4)
Si1 C1 Li1 O1 134.1(3)
C23 C1 Li1 C2 115.5(2)
Si1 C1 Li1 C2 -123.69(13)
C2 C1 Li1 Si2 39.03(10)
C23 C1 Li1 Si2 154.55(16)
Si1 C1 Li1 Si2 -84.67(7)
C2 C1 Li1 Si1 123.69(13)
C23 C1 Li1 Si1 -120.78(18)
C2 C1 Li1 Li2 90.69(14)
C23 C1 Li1 Li2 -153.78(16)
Si1 C1 Li1 Li2 -33.00(9)
C2 Si2 Li1 O1 118.3(3)
C3 Si2 Li1 O1 -148.2(2)
Si4 Si2 Li1 O1 10.0(3)
Li2 Si2 Li1 O1 -106.3(2)
C3 Si2 Li1 C2 93.54(10)
Si4 Si2 Li1 C2 -108.27(8)
Li2 Si2 Li1 C2 135.39(12)
C2 Si2 Li1 C1 -30.22(8)
C3 Si2 Li1 C1 63.32(12)
Si4 Si2 Li1 C1 -138.50(7)
Li2 Si2 Li1 C1 105.17(12)
C2 Si2 Li1 Si1 -78.88(9)
C3 Si2 Li1 Si1 14.67(11)
Si4 Si2 Li1 Si1 172.85(4)
Li2 Si2 Li1 Si1 56.52(9)
C2 Si2 Li1 Li2 -135.39(12)
C3 Si2 Li1 Li2 -41.85(12)
Si4 Si2 Li1 Li2 116.34(9)
C1 Si1 Li1 O1 -124.5(4)
C4 Si1 Li1 O1 141.5(3)
Si3 Si1 Li1 O1 -15.5(4)
Li2 Si1 Li1 O1 98.3(4)
C1 Si1 Li1 C2 30.66(9)
C4 Si1 Li1 C2 -63.28(12)
Si3 Si1 Li1 C2 139.70(7)
Li2 Si1 Li1 C2 -106.54(12)
C4 Si1 Li1 C1 -93.94(11)
Si3 Si1 Li1 C1 109.03(9)
Li2 Si1 Li1 C1 -137.20(12)
C1 Si1 Li1 Si2 79.46(9)
C4 Si1 Li1 Si2 -14.48(11)
Si3 Si1 Li1 Si2 -171.51(3)
Li2 Si1 Li1 Si2 -57.74(10)
C1 Si1 Li1 Li2 137.20(12)
C4 Si1 Li1 Li2 43.26(11)
Si3 Si1 Li1 Li2 -113.77(10)
C2 Li1 O1 C34 -23.4(4)
C1 Li1 O1 C34 32.1(5)
Si2 Li1 O1 C34 -91.8(3)
Si1 Li1 O1 C34 121.3(3)
Li2 Li1 O1 C34 -163.6(2)
C2 Li1 O1 C31 152.7(3)
C1 Li1 O1 C31 -151.7(3)
Si2 Li1 O1 C31 84.4(3)
Si1 Li1 O1 C31 -62.6(4)
Li2 Li1 O1 C31 12.5(3)
C34 O1 C31 C32 -19.9(3)
Li1 O1 C31 C32 163.1(2)
O1 C31 C32 C33 34.8(3)
C31 C32 C33 C34 -36.8(3)
C31 O1 C34 C33 -3.4(3)
Li1 O1 C34 C33 173.0(2)
C32 C33 C34 O1 25.2(3)
C3 C4 Li2 O2 109.9(3)
C29 C4 Li2 O2 -5.9(4)
Si1 C4 Li2 O2 -126.7(3)
C29 C4 Li2 C3 -115.9(2)
Si1 C4 Li2 C3 123.36(13)
C3 C4 Li2 Si1 -123.36(13)
C29 C4 Li2 Si1 120.79(18)
C3 C4 Li2 Si2 -38.94(10)
C29 C4 Li2 Si2 -154.79(16)
Si1 C4 Li2 Si2 84.42(7)
C3 C4 Li2 Li1 -88.68(14)
C29 C4 Li2 Li1 155.47(16)
Si1 C4 Li2 Li1 34.68(9)
C4 C3 Li2 O2 -105.7(3)
C27 C3 Li2 O2 11.9(4)
Si2 C3 Li2 O2 130.3(3)
C27 C3 Li2 C4 117.7(2)
Si2 C3 Li2 C4 -124.00(13)
C4 C3 Li2 Si1 39.95(10)
C27 C3 Li2 Si1 157.61(17)
Si2 C3 Li2 Si1 -84.05(7)
C4 C3 Li2 Si2 124.00(13)
C27 C3 Li2 Si2 -118.34(19)
C4 C3 Li2 Li1 91.03(14)
C27 C3 Li2 Li1 -151.31(17)
Si2 C3 Li2 Li1 -32.97(9)
C1 Si1 Li2 O2 -158.1(2)
C4 Si1 Li2 O2 108.8(3)
Si3 Si1 Li2 O2 1.6(3)
Li1 Si1 Li2 O2 -116.4(3)
C1 Si1 Li2 C4 93.15(11)
Si3 Si1 Li2 C4 -107.21(8)
Li1 Si1 Li2 C4 134.83(12)
C1 Si1 Li2 C3 62.48(12)
C4 Si1 Li2 C3 -30.66(8)
Si3 Si1 Li2 C3 -137.87(7)
Li1 Si1 Li2 C3 104.17(11)
C1 Si1 Li2 Si2 14.52(12)
C4 Si1 Li2 Si2 -78.62(9)
Si3 Si1 Li2 Si2 174.17(3)
Li1 Si1 Li2 Si2 56.21(9)
C1 Si1 Li2 Li1 -41.69(12)
C4 Si1 Li2 Li1 -134.83(12)
Si3 Si1 Li2 Li1 117.96(9)
C2 Si2 Li2 O2 157.9(3)
C3 Si2 Li2 O2 -108.2(3)
Si4 Si2 Li2 O2 9.1(4)
Li1 Si2 Li2 O2 115.0(3)
C2 Si2 Li2 C4 -63.35(12)
C3 Si2 Li2 C4 30.56(9)
Si4 Si2 Li2 C4 147.84(7)
Li1 Si2 Li2 C4 -106.24(12)
C2 Si2 Li2 C3 -93.91(11)
Si4 Si2 Li2 C3 117.28(9)
Li1 Si2 Li2 C3 -136.80(12)
C2 Si2 Li2 Si1 -14.15(11)
C3 Si2 Li2 Si1 79.77(9)
Si4 Si2 Li2 Si1 -162.95(4)
Li1 Si2 Li2 Si1 -57.03(9)
C2 Si2 Li2 Li1 42.89(12)
C3 Si2 Li2 Li1 136.80(12)
Si4 Si2 Li2 Li1 -105.92(10)
O1 Li1 Li2 O2 -11.0(4)
C2 Li1 Li2 O2 -165.0(2)
C1 Li1 Li2 O2 159.7(2)
Si2 Li1 Li2 O2 -134.4(3)
Si1 Li1 Li2 O2 130.4(3)
O1 Li1 Li2 C4 -172.3(2)
C2 Li1 Li2 C4 33.75(14)
C1 Li1 Li2 C4 -1.55(14)
Si2 Li1 Li2 C4 64.26(10)
Si1 Li1 Li2 C4 -30.92(8)
O1 Li1 Li2 C3 152.6(2)
C2 Li1 Li2 C3 -1.37(14)
C1 Li1 Li2 C3 -36.68(14)
Si2 Li1 Li2 C3 29.14(8)
Si1 Li1 Li2 C3 -66.04(10)
O1 Li1 Li2 Si1 -141.3(2)
C2 Li1 Li2 Si1 64.67(10)
C1 Li1 Li2 Si1 29.37(9)
Si2 Li1 Li2 Si1 95.18(10)
O1 Li1 Li2 Si2 123.5(2)
C2 Li1 Li2 Si2 -30.51(9)
C1 Li1 Li2 Si2 -65.81(10)
Si1 Li1 Li2 Si2 -95.18(10)
C4 Li2 O2 C35 142.7(3)
C3 Li2 O2 C35 -167.6(2)
Si1 Li2 O2 C35 72.1(4)
Si2 Li2 O2 C35 -95.5(4)
Li1 Li2 O2 C35 -11.1(4)
C4 Li2 O2 C38 -43.4(4)
C3 Li2 O2 C38 6.2(4)
Si1 Li2 O2 C38 -114.1(3)
Si2 Li2 O2 C38 78.3(4)
Li1 Li2 O2 C38 162.8(2)
C38 O2 C35 C36 3.1(3)
Li2 O2 C35 C36 177.8(2)
O2 C35 C36 C37 -21.4(4)
C35 C36 C37 C38 31.3(4)
C35 O2 C38 C37 16.9(3)
Li2 O2 C38 C37 -157.8(3)
C36 C37 C38 O2 -30.1(4)
